data_1010160
loop_
_publ_author_name
'Sillen, L G'

_publ_section_title
;
Roentgenuntersuchung von Li Bi~3~ O~4~ Cl~2~ und verwandten Stoffen
;
_journal_coden_ASTM ZAACAB
_journal_name_full
;
Zeitschrift fuer Anorganische und Allgemeine Chemie
;
_journal_page_first 41
_journal_page_last 46
_journal_paper_doi 10.1002/zaac.19392420104
_journal_volume 242
_journal_year 1939
_chemical_formula_structural 'Li Bi3 O4 Cl2'
_chemical_formula_sum 'Bi3 Cl2 Li O4'
_chemical_name_systematic 'Lithium tribismuth tetraoxide dichloride'
_space_group_IT_number 139
_symmetry_cell_setting tetragonal
_symmetry_Int_Tables_number 139
_symmetry_space_group_name_Hall '-I 4 2'
_symmetry_space_group_name_H-M 'I 4/m m m'
_cell_angle_alpha 90
_cell_angle_beta 90
_cell_angle_gamma 90
_cell_formula_units_Z 1
_cell_length_a 3.84
_cell_length_b 3.84
_cell_length_c 12.03
_cell_volume 177.4
_exptl_crystal_density_meas 6.99
_cod_database_code 1010160

loop_
_symmetry_equiv_pos_as_xyz
x,y,z
-x,-y,z
-x,y,z
x,-y,z
-y,x,z
y,-x,z
y,x,z
-y,-x,z
-x,-y,-z
x,y,-z
x,-y,-z
-x,y,-z
y,-x,-z
-y,x,-z
-y,-x,-z
y,x,-z
1/2+x,1/2+y,1/2+z
1/2-x,1/2-y,1/2+z
1/2-x,1/2+y,1/2+z
1/2+x,1/2-y,1/2+z
1/2-y,1/2+x,1/2+z
1/2+y,1/2-x,1/2+z
1/2+y,1/2+x,1/2+z
1/2-y,1/2-x,1/2+z
1/2-x,1/2-y,1/2-z
1/2+x,1/2+y,1/2-z
1/2+x,1/2-y,1/2-z
1/2-x,1/2+y,1/2-z
1/2+y,1/2-x,1/2-z
1/2-y,1/2+x,1/2-z
1/2-y,1/2-x,1/2-z
1/2+y,1/2+x,1/2-z

loop_
_atom_site_label
_atom_site_type_symbol
_atom_site_symmetry_multiplicity
_atom_site_Wyckoff_symbol
_atom_site_fract_x
_atom_site_fract_y
_atom_site_fract_z
_atom_site_occupancy
_atom_site_attached_hydrogens
_atom_site_calc_flag
Li1 Li1+ 4 e 0. 0. 0.154(2) 0.25 0 d
Bi1 Bi3+ 4 e 0. 0. 0.154(2) 0.75 0 d
O1 O2- 4 d 0. 0.5 0.25 1. 0 d
Cl1 Cl1- 2 b 0. 0. 0.5 1. 0 d

loop_
_atom_type_symbol
_atom_type_oxidation_number
Li1+ 1.000
Bi3+ 3.000
O2- -2.000
Cl1- -1.000
